data_1568941
loop_
_publ_author_name
'Yuvaraj, K.'
'Mullins, Jeremy C.'
'Rajeshkumar, Thayalan'
'Douair, Iskander'
'Maron, Laurent'
'Jones, Cameron'

_publ_section_title
;
 Molybdenum carbonyl assisted reductive tetramerization of CO by activated
 magnesium(i) compounds: squarate dianion <i>vs.</i> metallo-ketene
 formation.
;
_journal_issue 19
_journal_name_full 'Chemical science'
_journal_page_first 5188
_journal_page_last 5195
_journal_paper_doi 10.1039/d3sc01487h
_journal_volume 14
_journal_year 2023
_chemical_formula_sum 'C88 H108 Mg2 Mo N6 O9'
_chemical_formula_weight 1538.36
_space_group_crystal_system monoclinic
_space_group_IT_number 14
_space_group_name_Hall '-P 2yn'
_space_group_name_H-M_alt 'P 1 21/n 1'
_atom_sites_solution_hydrogens geom
_audit_creation_method SHELXL-2016/6
_audit_update_record
;
2023-03-21 deposited with the CCDC.	2023-04-24 downloaded from the CCDC.
;
_cell_angle_alpha 90
_cell_angle_beta 91.73(3)
_cell_angle_gamma 90
_cell_formula_units_Z 4
_cell_length_a 12.471(3)
_cell_length_b 23.565(5)
_cell_length_c 29.107(6)
_cell_measurement_reflns_used 16565
_cell_measurement_temperature 100(2)
_cell_measurement_theta_max 25.99
_cell_measurement_theta_min 2.93
_cell_volume 8550(3)
_computing_cell_refinement 'XDS (Kabsch, 1993)'
_computing_data_collection 'Blu-Ice (McPhillips, 2002)'
_computing_data_reduction 'XDS (Kabsch, 1993)'
_computing_molecular_graphics X-Seed
_computing_publication_material CifTAB
_computing_structure_refinement 'SHELXL-2016/6 (Sheldrick, 2016)'
_computing_structure_solution 'SHELXT 2014/5 (Sheldrick, 2014)'
_diffrn_ambient_temperature 100(2)
_diffrn_measured_fraction_theta_full 0.996
_diffrn_measured_fraction_theta_max 0.986
_diffrn_measurement_device_type 'ADSC Quantum 210r'
_diffrn_radiation_type Synchrotron
_diffrn_radiation_wavelength 0.7109
_diffrn_reflns_av_R_equivalents 0.0259
_diffrn_reflns_av_unetI/netI 0.0142
_diffrn_reflns_Laue_measured_fraction_full 0.996
_diffrn_reflns_Laue_measured_fraction_max 0.986
_diffrn_reflns_limit_h_max 15
_diffrn_reflns_limit_h_min -15
_diffrn_reflns_limit_k_max 29
_diffrn_reflns_limit_k_min -29
_diffrn_reflns_limit_l_max 35
_diffrn_reflns_limit_l_min -35
_diffrn_reflns_number 102482
_diffrn_reflns_point_group_measured_fraction_full 0.996
_diffrn_reflns_point_group_measured_fraction_max 0.986
_diffrn_reflns_theta_full 25.248
_diffrn_reflns_theta_max 25.999
_diffrn_reflns_theta_min 2.932
_diffrn_source 'Australian Synchrotron'
_exptl_absorpt_coefficient_mu 0.225
_exptl_absorpt_correction_T_max 0.9910
_exptl_absorpt_correction_T_min 0.9861
_exptl_absorpt_correction_type multi-scan
_exptl_absorpt_process_details XDS
_exptl_crystal_colour orange
_exptl_crystal_density_diffrn 1.195
_exptl_crystal_description block
_exptl_crystal_F_000 3264
_exptl_crystal_size_max 0.060
_exptl_crystal_size_mid 0.050
_exptl_crystal_size_min 0.040
_refine_diff_density_max 1.933
_refine_diff_density_min -0.561
_refine_diff_density_rms 0.054
_refine_ls_extinction_method none
_refine_ls_goodness_of_fit_ref 1.029
_refine_ls_hydrogen_treatment constr
_refine_ls_matrix_type full
_refine_ls_number_parameters 979
_refine_ls_number_reflns 16565
_refine_ls_number_restraints 0
_refine_ls_restrained_S_all 1.029
_refine_ls_R_factor_all 0.0426
_refine_ls_R_factor_gt 0.0388
_refine_ls_shift/su_max 0.002
_refine_ls_shift/su_mean 0.000
_refine_ls_structure_factor_coef Fsqd
_refine_ls_weighting_details 'w=1/[\s^2^(Fo^2^)+(0.0643P)^2^+4.3989P] where P=(Fo^2^+2Fc^2^)/3'
_refine_ls_weighting_scheme calc
_refine_ls_wR_factor_gt 0.1080
_refine_ls_wR_factor_ref 0.1113
_reflns_Friedel_coverage 0.000
_reflns_number_gt 15008
_reflns_number_total 16565
_reflns_threshold_expression 'I > 2\s(I)'
_cod_data_source_file d3sc01487h2.cif
_cod_data_source_block Cj1563
_cod_depositor_comments 'Adding full bibliography for 1568937--1568943.cif.'
_cod_original_sg_symbol_H-M 'P 21/n'
_cod_database_code 1568941
_shelx_shelxl_version_number 2016/6
_shelx_space_group_comment
;
The symmetry employed for this shelxl refinement is uniquely defined
by the following loop, which should always be used as a source of
symmetry information in preference to the above space-group names.
They are only intended as comments.
;
_shelx_estimated_absorpt_t_min 0.987
_shelx_estimated_absorpt_t_max 0.991

loop_
_space_group_symop_operation_xyz
'x, y, z'
'-x+1/2, y+1/2, -z+1/2'
'-x, -y, -z'
'x-1/2, -y-1/2, z-1/2'

loop_
_atom_site_label
_atom_site_type_symbol
_atom_site_fract_x
_atom_site_fract_y
_atom_site_fract_z
_atom_site_U_iso_or_equiv
_atom_site_adp_type
_atom_site_occupancy
_atom_site_site_symmetry_order
_atom_site_calc_flag
_atom_site_refinement_flags_posn
_atom_site_refinement_flags_adp
_atom_site_refinement_flags_occupancy
_atom_site_disorder_assembly
_atom_site_disorder_group
Mo1 Mo 0.89970(2) 0.27389(2) 0.61952(2) 0.02935(6) Uani 1 1 d . . . . .
Mg1 Mg 0.47130(4) 0.27708(2) 0.67562(2) 0.02473(12) Uani 1 1 d . . . . .
O1 O 0.53872(9) 0.27616(5) 0.73868(4) 0.0276(2) Uani 1 1 d . . . . .
N1 N 0.37575(10) 0.33848(6) 0.64960(5) 0.0246(3) Uani 1 1 d . . . . .
C1 C 0.63956(13) 0.27543(6) 0.73826(6) 0.0243(3) Uani 1 1 d . . . . .
Mg2 Mg 0.73642(4) 0.27712(2) 0.83814(2) 0.02471(12) Uani 1 1 d . . . . .
O2 O 0.70154(9) 0.27526(5) 0.77282(4) 0.0269(2) Uani 1 1 d . . . . .
N2 N 0.38011(11) 0.21100(6) 0.65519(5) 0.0253(3) Uani 1 1 d . . . . .
C2 C 0.68977(13) 0.27541(6) 0.69035(6) 0.0251(3) Uani 1 1 d . . . . .
O3 O 0.62196(9) 0.27774(5) 0.65705(4) 0.0279(3) Uani 1 1 d . . . . .
N3 N 0.82934(11) 0.34561(6) 0.85231(5) 0.0283(3) Uani 1 1 d . . . . .
C3 C 0.79990(14) 0.27288(7) 0.68559(6) 0.0295(4) Uani 1 1 d . . . . .
O4 O 0.93292(11) 0.26706(9) 0.75017(5) 0.0583(5) Uani 1 1 d . . . . .
N4 N 0.85210(12) 0.22141(6) 0.85815(5) 0.0271(3) Uani 1 1 d . . . . .
C4 C 0.86494(15) 0.27015(9) 0.72228(6) 0.0371(4) Uani 1 1 d . . . . .
O5 O 0.90251(13) 0.40919(7) 0.62047(6) 0.0564(4) Uani 1 1 d . . . . .
N5 N 0.59144(12) 0.26991(6) 0.87094(5) 0.0305(3) Uani 1 1 d . . . . .
C5 C 0.89800(14) 0.36069(10) 0.62008(6) 0.0400(4) Uani 1 1 d . . . . .
O6 O 0.68496(12) 0.26551(8) 0.55667(5) 0.0508(4) Uani 1 1 d . . . . .
N6 N 0.29479(13) 0.25053(7) 0.93322(6) 0.0388(4) Uani 1 1 d . . . . .
C6 C 0.75796(16) 0.26916(9) 0.58080(6) 0.0376(4) Uani 1 1 d . . . . .
O7 O 0.93047(16) 0.14043(8) 0.61966(10) 0.0887(7) Uani 1 1 d . . . . .
C7 C 0.91433(16) 0.18773(10) 0.62010(8) 0.0477(5) Uani 1 1 d . . . . .
O8 O 1.11155(11) 0.27848(7) 0.68235(5) 0.0482(4) Uani 1 1 d . . . . .
C8 C 1.03731(15) 0.27717(8) 0.65862(6) 0.0354(4) Uani 1 1 d . . . . .
O9 O 1.02171(13) 0.27417(9) 0.52710(5) 0.0652(5) Uani 1 1 d . . . . .
C9 C 0.97747(16) 0.27446(10) 0.56122(7) 0.0431(5) Uani 1 1 d . . . . .
C10 C 0.23210(14) 0.37320(7) 0.59690(6) 0.0315(4) Uani 1 1 d . . . . .
H10A H 0.193542 0.392983 0.620988 0.047 Uiso 1 1 calc R U . . .
H10B H 0.180378 0.357053 0.574504 0.047 Uiso 1 1 calc R U . . .
H10C H 0.278826 0.400085 0.581399 0.047 Uiso 1 1 calc R U . . .
C11 C 0.29947(12) 0.32599(7) 0.61827(5) 0.0250(3) Uani 1 1 d . . . . .
C12 C 0.27230(13) 0.27060(7) 0.60405(6) 0.0261(3) Uani 1 1 d . . . . .
H12 H 0.226452 0.268401 0.577440 0.031 Uiso 1 1 calc R U . . .
C13 C 0.30272(13) 0.21793(7) 0.62325(6) 0.0255(3) Uani 1 1 d . . . . .
C14 C 0.23824(15) 0.16701(8) 0.60675(6) 0.0342(4) Uani 1 1 d . . . . .
H14A H 0.286628 0.138550 0.594217 0.051 Uiso 1 1 calc R U . . .
H14B H 0.186130 0.178914 0.582785 0.051 Uiso 1 1 calc R U . . .
H14C H 0.200254 0.150627 0.632585 0.051 Uiso 1 1 calc R U . . .
C15 C 0.38941(13) 0.39661(7) 0.66451(6) 0.0286(3) Uani 1 1 d . . . . .
C16 C 0.34055(15) 0.41413(8) 0.70507(6) 0.0355(4) Uani 1 1 d . . . . .
C17 C 0.35755(18) 0.46979(9) 0.72024(7) 0.0446(5) Uani 1 1 d . . . . .
H17 H 0.324019 0.482501 0.747248 0.054 Uiso 1 1 calc R U . . .
C18 C 0.42183(18) 0.50645(9) 0.69680(8) 0.0469(5) Uani 1 1 d . . . . .
H18 H 0.432300 0.544110 0.707685 0.056 Uiso 1 1 calc R U . . .
C19 C 0.47147(16) 0.48869(8) 0.65735(7) 0.0409(4) Uani 1 1 d . . . . .
H19 H 0.516754 0.514179 0.641709 0.049 Uiso 1 1 calc R U . . .
C20 C 0.45579(14) 0.43361(7) 0.64017(6) 0.0321(4) Uani 1 1 d . . . . .
C21 C 0.27053(17) 0.37472(9) 0.73260(7) 0.0434(5) Uani 1 1 d . . . . .
H21 H 0.268283 0.337116 0.716677 0.052 Uiso 1 1 calc R U . . .
C22 C 0.1552(2) 0.39668(11) 0.73480(10) 0.0625(7) Uani 1 1 d . . . . .
H22A H 0.154399 0.432052 0.752489 0.094 Uiso 1 1 calc R U . . .
H22B H 0.110620 0.368268 0.749731 0.094 Uiso 1 1 calc R U . . .
H22C H 0.126695 0.403765 0.703575 0.094 Uiso 1 1 calc R U . . .
C23 C 0.3177(2) 0.36533(11) 0.78136(8) 0.0604(6) Uani 1 1 d . . . . .
H23A H 0.389757 0.349105 0.779578 0.091 Uiso 1 1 calc R U . . .
H23B H 0.271594 0.339194 0.797993 0.091 Uiso 1 1 calc R U . . .
H23C H 0.321674 0.401714 0.797637 0.091 Uiso 1 1 calc R U . . .
C24 C 0.51216(15) 0.41585(8) 0.59707(6) 0.0342(4) Uani 1 1 d . . . . .
H24 H 0.482376 0.378243 0.587168 0.041 Uiso 1 1 calc R U . . .
C25 C 0.63294(16) 0.40847(9) 0.60657(8) 0.0428(4) Uani 1 1 d . . . . .
H25A H 0.663436 0.444234 0.618124 0.064 Uiso 1 1 calc R U . . .
H25B H 0.667675 0.397843 0.578067 0.064 Uiso 1 1 calc R U . . .
H25C H 0.644902 0.378609 0.629592 0.064 Uiso 1 1 calc R U . . .
C26 C 0.49298(17) 0.45774(9) 0.55741(7) 0.0430(4) Uani 1 1 d . . . . .
H26A H 0.415824 0.460787 0.550435 0.064 Uiso 1 1 calc R U . . .
H26B H 0.529479 0.444153 0.530170 0.064 Uiso 1 1 calc R U . . .
H26C H 0.521359 0.495079 0.566272 0.064 Uiso 1 1 calc R U . . .
C27 C 0.39632(13) 0.15591(7) 0.67587(6) 0.0291(3) Uani 1 1 d . . . . .
C28 C 0.46748(14) 0.11696(7) 0.65669(6) 0.0336(4) Uani 1 1 d . . . . .
C29 C 0.48400(16) 0.06479(8) 0.67914(8) 0.0419(4) Uani 1 1 d . . . . .
H29 H 0.532575 0.038095 0.666903 0.050 Uiso 1 1 calc R U . . .
C30 C 0.43092(17) 0.05165(8) 0.71861(8) 0.0460(5) Uani 1 1 d . . . . .
H30 H 0.441879 0.015799 0.732912 0.055 Uiso 1 1 calc R U . . .
C31 C 0.36218(16) 0.09030(9) 0.73734(7) 0.0432(5) Uani 1 1 d . . . . .
H31 H 0.326478 0.080897 0.764688 0.052 Uiso 1 1 calc R U . . .
C32 C 0.34383(14) 0.14337(8) 0.71676(6) 0.0349(4) Uani 1 1 d . . . . .
C34 C 0.52881(15) 0.12956(8) 0.61356(7) 0.0385(4) Uani 1 1 d . . . . .
H34 H 0.500666 0.165860 0.600103 0.046 Uiso 1 1 calc R U . . .
C35 C 0.64890(16) 0.13733(9) 0.62498(8) 0.0468(5) Uani 1 1 d . . . . .
H35A H 0.658789 0.168678 0.646827 0.070 Uiso 1 1 calc R U . . .
H35B H 0.686647 0.145937 0.596773 0.070 Uiso 1 1 calc R U . . .
H35C H 0.677908 0.102336 0.638646 0.070 Uiso 1 1 calc R U . . .
C36 C 0.51475(18) 0.08294(10) 0.57719(8) 0.0505(5) Uani 1 1 d . . . . .
H36A H 0.548856 0.047933 0.588445 0.076 Uiso 1 1 calc R U . . .
H36B H 0.548274 0.094954 0.548769 0.076 Uiso 1 1 calc R U . . .
H36C H 0.438114 0.076116 0.571106 0.076 Uiso 1 1 calc R U . . .
C37 C 0.27032(16) 0.18512(9) 0.73978(7) 0.0404(4) Uani 1 1 d . . . . .
H37 H 0.267201 0.220291 0.720562 0.048 Uiso 1 1 calc R U . . .
C38 C 0.15568(17) 0.16193(11) 0.74264(8) 0.0515(5) Uani 1 1 d . . . . .
H38A H 0.127828 0.152773 0.711676 0.077 Uiso 1 1 calc R U . . .
H38B H 0.109752 0.190628 0.756428 0.077 Uiso 1 1 calc R U . . .
H38C H 0.156273 0.127588 0.761630 0.077 Uiso 1 1 calc R U . . .
C39 C 0.31381(19) 0.20175(11) 0.78787(8) 0.0531(5) Uani 1 1 d . . . . .
H39A H 0.315904 0.168147 0.807713 0.080 Uiso 1 1 calc R U . . .
H39B H 0.266888 0.230465 0.801015 0.080 Uiso 1 1 calc R U . . .
H39C H 0.386374 0.217232 0.785541 0.080 Uiso 1 1 calc R U . . .
C40 C 1.00319(15) 0.39615(8) 0.85421(7) 0.0409(4) Uani 1 1 d . . . . .
H40A H 1.000716 0.413827 0.823726 0.061 Uiso 1 1 calc R U . . .
H40B H 1.077616 0.386733 0.862894 0.061 Uiso 1 1 calc R U . . .
H40C H 0.974517 0.422595 0.876741 0.061 Uiso 1 1 calc R U . . .
C41 C 0.93620(14) 0.34241(8) 0.85310(6) 0.0309(4) Uani 1 1 d . . . . .
C42 C 0.99330(14) 0.29105(8) 0.85317(6) 0.0315(4) Uani 1 1 d . . . . .
H42 H 1.068425 0.294552 0.849441 0.038 Uiso 1 1 calc R U . . .
C43 C 0.95559(14) 0.23527(8) 0.85795(6) 0.0292(4) Uani 1 1 d . . . . .
C44 C 1.03996(14) 0.18933(8) 0.86396(6) 0.0362(4) Uani 1 1 d . . . . .
H44A H 1.040537 0.175406 0.895697 0.054 Uiso 1 1 calc R U . . .
H44B H 1.110587 0.204959 0.857227 0.054 Uiso 1 1 calc R U . . .
H44C H 1.023281 0.157929 0.842861 0.054 Uiso 1 1 calc R U . . .
C45 C 0.77949(14) 0.39987(7) 0.85897(6) 0.0316(4) Uani 1 1 d . . . . .
C46 C 0.75410(15) 0.41572(8) 0.90417(7) 0.0381(4) Uani 1 1 d . . . . .
C47 C 0.70805(17) 0.46879(9) 0.91076(8) 0.0459(5) Uani 1 1 d . . . . .
H47 H 0.692581 0.480726 0.941019 0.055 Uiso 1 1 calc R U . . .
C48 C 0.68454(18) 0.50424(9) 0.87440(8) 0.0497(5) Uani 1 1 d . . . . .
H48 H 0.655415 0.540822 0.879738 0.060 Uiso 1 1 calc R U . . .
C49 C 0.70321(17) 0.48675(8) 0.83013(8) 0.0444(5) Uani 1 1 d . . . . .
H49 H 0.683543 0.510842 0.805101 0.053 Uiso 1 1 calc R U . . .
C50 C 0.75048(15) 0.43429(7) 0.82145(6) 0.0338(4) Uani 1 1 d . . . . .
C51 C 0.77425(18) 0.37567(10) 0.94439(7) 0.0465(5) Uani 1 1 d . . . . .
H51 H 0.773771 0.336180 0.931815 0.056 Uiso 1 1 calc R U . . .
C52 C 0.8831(2) 0.38516(14) 0.96782(9) 0.0704(7) Uani 1 1 d . . . . .
H52A H 0.939648 0.377090 0.946101 0.106 Uiso 1 1 calc R U . . .
H52B H 0.891042 0.359836 0.994406 0.106 Uiso 1 1 calc R U . . .
H52C H 0.888826 0.424682 0.978072 0.106 Uiso 1 1 calc R U . . .
C53 C 0.6851(2) 0.37912(12) 0.97967(8) 0.0640(7) Uani 1 1 d . . . . .
H53A H 0.689380 0.415687 0.995653 0.096 Uiso 1 1 calc R U . . .
H53B H 0.694144 0.348273 1.002032 0.096 Uiso 1 1 calc R U . . .
H53C H 0.614998 0.375593 0.963795 0.096 Uiso 1 1 calc R U . . .
C54 C 0.76463(16) 0.41529(8) 0.77217(6) 0.0362(4) Uani 1 1 d . . . . .
H54 H 0.793274 0.375656 0.772924 0.043 Uiso 1 1 calc R U . . .
C55 C 0.8444(2) 0.45227(10) 0.74698(8) 0.0552(6) Uani 1 1 d . . . . .
H55A H 0.821083 0.491960 0.747910 0.083 Uiso 1 1 calc R U . . .
H55B H 0.847762 0.439818 0.714934 0.083 Uiso 1 1 calc R U . . .
H55C H 0.915561 0.448782 0.761932 0.083 Uiso 1 1 calc R U . . .
C56 C 0.65606(19) 0.41429(9) 0.74608(8) 0.0520(5) Uani 1 1 d . . . . .
H56A H 0.605549 0.390803 0.762858 0.078 Uiso 1 1 calc R U . . .
H56B H 0.665178 0.398400 0.715329 0.078 Uiso 1 1 calc R U . . .
H56C H 0.628033 0.453039 0.743363 0.078 Uiso 1 1 calc R U . . .
C57 C 0.82356(13) 0.16542(7) 0.87279(6) 0.0306(4) Uani 1 1 d . . . . .
C58 C 0.78235(14) 0.12643(7) 0.84054(7) 0.0346(4) Uani 1 1 d . . . . .
C59 C 0.74956(16) 0.07315(8) 0.85657(8) 0.0439(5) Uani 1 1 d . . . . .
H59 H 0.722639 0.045696 0.835290 0.053 Uiso 1 1 calc R U . . .
C60 C 0.75593(17) 0.06011(9) 0.90290(8) 0.0479(5) Uani 1 1 d . . . . .
H60 H 0.733247 0.023887 0.913140 0.057 Uiso 1 1 calc R U . . .
C61 C 0.79496(17) 0.09930(9) 0.93429(7) 0.0446(5) Uani 1 1 d . . . . .
H61 H 0.798407 0.089749 0.966009 0.054 Uiso 1 1 calc R U . . .
C62 C 0.82940(15) 0.15258(8) 0.92042(7) 0.0372(4) Uani 1 1 d . . . . .
C63 C 0.77396(16) 0.14024(8) 0.78965(7) 0.0378(4) Uani 1 1 d . . . . .
H63 H 0.792448 0.181286 0.786205 0.045 Uiso 1 1 calc R U . . .
C64 C 0.65965(18) 0.13235(10) 0.77034(9) 0.0527(5) Uani 1 1 d . . . . .
H64A H 0.637892 0.092701 0.774100 0.079 Uiso 1 1 calc R U . . .
H64B H 0.656923 0.142223 0.737616 0.079 Uiso 1 1 calc R U . . .
H64C H 0.610814 0.157066 0.786905 0.079 Uiso 1 1 calc R U . . .
C65 C 0.85511(19) 0.10628(9) 0.76251(7) 0.0488(5) Uani 1 1 d . . . . .
H65A H 0.928014 0.116478 0.772985 0.073 Uiso 1 1 calc R U . . .
H65B H 0.845808 0.114975 0.729708 0.073 Uiso 1 1 calc R U . . .
H65C H 0.843546 0.065632 0.767443 0.073 Uiso 1 1 calc R U . . .
C66 C 0.86434(16) 0.19649(10) 0.95579(6) 0.0420(4) Uani 1 1 d . . . . .
H66 H 0.902517 0.227524 0.939488 0.050 Uiso 1 1 calc R U . . .
C67 C 0.94108(19) 0.17273(13) 0.99331(8) 0.0600(6) Uani 1 1 d . . . . .
H67A H 0.902349 0.145980 1.012541 0.090 Uiso 1 1 calc R U . . .
H67B H 0.969150 0.203960 1.012385 0.090 Uiso 1 1 calc R U . . .
H67C H 1.000714 0.153105 0.978955 0.090 Uiso 1 1 calc R U . . .
C68 C 0.76595(19) 0.22231(10) 0.97792(7) 0.0497(5) Uani 1 1 d . . . . .
H68A H 0.720851 0.240976 0.954269 0.075 Uiso 1 1 calc R U . . .
H68B H 0.789146 0.250245 1.001100 0.075 Uiso 1 1 calc R U . . .
H68C H 0.724798 0.192252 0.992582 0.075 Uiso 1 1 calc R U . . .
C69 C 0.55445(15) 0.21907(8) 0.88501(6) 0.0332(4) Uani 1 1 d . . . . .
H69 H 0.598384 0.186762 0.880368 0.040 Uiso 1 1 calc R U . . .
C70 C 0.45882(15) 0.21078(8) 0.90535(6) 0.0345(4) Uani 1 1 d . . . . .
H70 H 0.438061 0.173701 0.914297 0.041 Uiso 1 1 calc R U . . .
C71 C 0.39053(14) 0.25738(8) 0.91312(6) 0.0321(4) Uani 1 1 d . . . . .
C72 C 0.42872(15) 0.31053(8) 0.89870(7) 0.0374(4) Uani 1 1 d . . . . .
H72 H 0.387017 0.343725 0.903063 0.045 Uiso 1 1 calc R U . . .
C73 C 0.52615(15) 0.31428(8) 0.87834(7) 0.0360(4) Uani 1 1 d . . . . .
H73 H 0.549231 0.350719 0.868793 0.043 Uiso 1 1 calc R U . . .
C74 C 0.26587(16) 0.19525(9) 0.95160(7) 0.0430(5) Uani 1 1 d . . . . .
H74A H 0.264587 0.167101 0.926803 0.065 Uiso 1 1 calc R U . . .
H74B H 0.194750 0.197519 0.964912 0.065 Uiso 1 1 calc R U . . .
H74C H 0.318816 0.183967 0.975433 0.065 Uiso 1 1 calc R U . . .
C75 C 0.23025(17) 0.29928(10) 0.94559(8) 0.0504(5) Uani 1 1 d . . . . .
H75A H 0.262657 0.317762 0.972792 0.076 Uiso 1 1 calc R U . . .
H75B H 0.157524 0.286692 0.952379 0.076 Uiso 1 1 calc R U . . .
H75C H 0.227076 0.326237 0.919952 0.076 Uiso 1 1 calc R U . . .
C76 C 0.3364(2) 0.49113(11) 0.90155(10) 0.0608(6) Uani 1 1 d . . . . .
C77 C 0.4093(2) 0.47114(12) 0.93525(10) 0.0649(7) Uani 1 1 d . . . . .
H77 H 0.484088 0.473749 0.930378 0.078 Uiso 1 1 calc R U . . .
C78 C 0.3737(2) 0.44758(12) 0.97564(10) 0.0670(7) Uani 1 1 d . . . . .
H78 H 0.423967 0.433887 0.998172 0.080 Uiso 1 1 calc R U . . .
C79 C 0.2662(2) 0.44406(11) 0.98305(11) 0.0695(7) Uani 1 1 d . . . . .
H79 H 0.241575 0.428486 1.010941 0.083 Uiso 1 1 calc R U . . .
C80 C 0.1944(2) 0.46294(13) 0.95034(13) 0.0771(9) Uani 1 1 d . . . . .
H80 H 0.119754 0.460033 0.955495 0.093 Uiso 1 1 calc R U . . .
C81 C 0.2282(2) 0.48601(12) 0.91017(12) 0.0701(8) Uani 1 1 d . . . . .
H81 H 0.176562 0.498737 0.887808 0.084 Uiso 1 1 calc R U . . .
C82 C 0.8834(3) 0.45854(11) 0.40752(11) 0.0702(8) Uani 1 1 d . . . . .
C83 C 0.9663(2) 0.44220(11) 0.43607(13) 0.0733(8) Uani 1 1 d . . . . .
H83 H 1.035811 0.437322 0.424198 0.088 Uiso 1 1 calc R U . . .
C84 C 0.9498(2) 0.43261(12) 0.48254(14) 0.0801(9) Uani 1 1 d . . . . .
H84 H 1.007432 0.420968 0.502445 0.096 Uiso 1 1 calc R U . . .
C85 C 0.8475(3) 0.44036(12) 0.49935(12) 0.0766(8) Uani 1 1 d . . . . .
H85 H 0.835285 0.434603 0.531067 0.092 Uiso 1 1 calc R U . . .
C86 C 0.7645(2) 0.45626(12) 0.47029(12) 0.0745(8) Uani 1 1 d . . . . .
H86 H 0.694755 0.461095 0.481954 0.089 Uiso 1 1 calc R U . . .
C87 C 0.7811(2) 0.46528(11) 0.42453(12) 0.0710(8) Uani 1 1 d . . . . .
H87 H 0.723067 0.476073 0.404522 0.085 Uiso 1 1 calc R U . . .
C88 C 0.9069(4) 0.46779(18) 0.36162(14) 0.1150(14) Uani 1 1 d . . . . .
H88A H 0.954782 0.500586 0.359389 0.173 Uiso 1 1 calc R U . . .
H88B H 0.840330 0.475161 0.343881 0.173 Uiso 1 1 calc R U . . .
H88C H 0.942159 0.434118 0.349328 0.173 Uiso 1 1 calc R U . . .
C89 C 0.3713(3) 0.51716(14) 0.85744(11) 0.0792(8) Uani 1 1 d . . . . .
H02A H 0.308142 0.525285 0.837682 0.119 Uiso 1 1 calc R U . . .
H02B H 0.418446 0.490688 0.841725 0.119 Uiso 1 1 calc R U . . .
H02C H 0.410124 0.552509 0.864094 0.119 Uiso 1 1 calc R U . . .

loop_
_atom_site_aniso_label
_atom_site_aniso_U_11
_atom_site_aniso_U_22
_atom_site_aniso_U_33
_atom_site_aniso_U_23
_atom_site_aniso_U_13
_atom_site_aniso_U_12
Mo1 0.02170(9) 0.04044(10) 0.02586(9) 0.00288(6) 0.00006(6) -0.00168(5)
Mg1 0.0206(3) 0.0261(3) 0.0273(3) 0.0014(2) -0.0031(2) -0.0001(2)
O1 0.0220(6) 0.0332(6) 0.0275(6) 0.0010(5) -0.0009(5) -0.0010(4)
N1 0.0227(6) 0.0252(7) 0.0258(7) -0.0008(5) -0.0012(5) 0.0007(5)
C1 0.0245(8) 0.0211(7) 0.0271(8) 0.0015(6) -0.0012(6) -0.0012(6)
Mg2 0.0236(3) 0.0264(3) 0.0239(3) 0.0027(2) -0.0018(2) -0.0002(2)
O2 0.0255(6) 0.0307(6) 0.0243(6) 0.0014(4) -0.0039(5) -0.0008(4)
N2 0.0223(6) 0.0254(6) 0.0281(7) 0.0016(6) -0.0004(5) -0.0005(5)
C2 0.0260(8) 0.0238(8) 0.0253(8) 0.0017(6) -0.0027(6) -0.0012(6)
O3 0.0239(6) 0.0353(6) 0.0243(6) 0.0018(5) -0.0038(5) -0.0007(4)
N3 0.0298(7) 0.0303(7) 0.0247(7) -0.0001(5) -0.0024(6) -0.0018(6)
C3 0.0247(8) 0.0377(9) 0.0260(8) 0.0025(7) -0.0006(7) -0.0009(6)
O4 0.0246(7) 0.1221(15) 0.0278(7) 0.0050(8) -0.0036(6) 0.0026(8)
N4 0.0275(7) 0.0289(7) 0.0248(7) 0.0040(5) -0.0007(6) 0.0017(5)
C4 0.0246(9) 0.0588(12) 0.0279(9) 0.0027(8) 0.0035(7) 0.0000(8)
O5 0.0586(10) 0.0423(9) 0.0680(11) 0.0095(7) -0.0023(8) -0.0024(7)
N5 0.0277(7) 0.0349(8) 0.0290(7) 0.0026(6) 0.0015(6) -0.0002(6)
C5 0.0314(9) 0.0517(13) 0.0367(10) 0.0083(8) -0.0011(8) -0.0013(8)
O6 0.0314(7) 0.0900(12) 0.0306(7) -0.0008(7) -0.0062(6) -0.0042(7)
N6 0.0309(8) 0.0410(9) 0.0450(9) -0.0043(7) 0.0087(7) -0.0019(7)
C6 0.0313(10) 0.0549(12) 0.0266(9) 0.0008(8) 0.0031(8) -0.0031(8)
O7 0.0551(11) 0.0402(10) 0.171(2) -0.0051(12) 0.0115(12) -0.0021(8)
C7 0.0296(9) 0.0497(13) 0.0642(14) -0.0011(10) 0.0059(9) -0.0021(9)
O8 0.0247(7) 0.0854(12) 0.0342(7) 0.0071(7) -0.0028(6) -0.0012(6)
C8 0.0272(9) 0.0488(11) 0.0303(9) 0.0063(8) 0.0057(8) -0.0009(7)
O9 0.0391(8) 0.1251(17) 0.0320(8) -0.0002(8) 0.0084(7) -0.0059(9)
C9 0.0264(9) 0.0691(14) 0.0336(10) 0.0015(9) -0.0020(8) -0.0041(8)
C10 0.0281(8) 0.0311(9) 0.0349(9) 0.0029(7) -0.0058(7) 0.0029(7)
C11 0.0216(7) 0.0291(8) 0.0242(7) 0.0023(6) 0.0015(6) 0.0018(6)
C12 0.0231(8) 0.0321(9) 0.0230(8) 0.0006(6) -0.0020(6) -0.0011(6)
C13 0.0218(8) 0.0295(8) 0.0254(8) -0.0024(6) 0.0020(6) -0.0025(6)
C14 0.0326(9) 0.0313(9) 0.0381(9) -0.0007(7) -0.0078(7) -0.0042(7)
C15 0.0269(8) 0.0264(8) 0.0320(8) -0.0020(7) -0.0070(7) 0.0043(6)
C16 0.0361(9) 0.0354(9) 0.0346(9) -0.0042(7) -0.0029(7) 0.0091(8)
C17 0.0523(12) 0.0388(10) 0.0424(11) -0.0115(9) -0.0043(9) 0.0121(9)
C18 0.0546(12) 0.0315(10) 0.0537(12) -0.0135(9) -0.0147(10) 0.0054(9)
C19 0.0419(10) 0.0284(9) 0.0517(12) -0.0012(8) -0.0117(9) -0.0025(8)
C20 0.0306(8) 0.0278(8) 0.0372(9) -0.0006(7) -0.0088(7) 0.0008(7)
C21 0.0468(11) 0.0437(11) 0.0403(10) -0.0051(9) 0.0116(9) 0.0087(9)
C22 0.0536(14) 0.0621(15) 0.0729(16) -0.0022(13) 0.0242(12) 0.0164(12)
C23 0.0817(18) 0.0592(14) 0.0409(12) 0.0009(11) 0.0089(11) 0.0071(13)
C24 0.0347(9) 0.0281(8) 0.0397(10) 0.0040(7) -0.0005(7) -0.0051(7)
C25 0.0359(10) 0.0380(10) 0.0546(12) 0.0110(9) 0.0037(9) -0.0002(8)
C26 0.0440(11) 0.0398(10) 0.0450(11) 0.0093(9) -0.0005(9) -0.0035(9)
C27 0.0248(8) 0.0257(8) 0.0362(9) 0.0037(7) -0.0059(7) -0.0035(6)
C28 0.0289(8) 0.0288(9) 0.0426(10) 0.0014(7) -0.0062(7) -0.0013(7)
C29 0.0374(10) 0.0295(9) 0.0580(12) 0.0030(9) -0.0091(9) 0.0027(8)
C30 0.0430(11) 0.0314(10) 0.0629(13) 0.0150(9) -0.0125(10) -0.0051(8)
C31 0.0392(10) 0.0408(10) 0.0493(11) 0.0164(9) -0.0034(9) -0.0081(8)
C32 0.0294(9) 0.0347(9) 0.0403(10) 0.0087(8) -0.0032(7) -0.0062(7)
C34 0.0340(9) 0.0337(9) 0.0480(11) -0.0001(8) 0.0027(8) 0.0069(7)
C35 0.0370(10) 0.0404(11) 0.0635(13) -0.0089(10) 0.0076(9) -0.0027(8)
C36 0.0422(11) 0.0572(13) 0.0521(12) -0.0101(10) -0.0017(9) 0.0032(10)
C37 0.0379(10) 0.0427(11) 0.0409(10) 0.0108(8) 0.0085(8) -0.0028(8)
C38 0.0383(11) 0.0626(14) 0.0540(13) 0.0133(11) 0.0093(9) -0.0034(10)
C39 0.0536(13) 0.0602(14) 0.0460(12) 0.0000(10) 0.0100(10) -0.0090(11)
C40 0.0347(10) 0.0391(10) 0.0488(11) -0.0038(9) -0.0011(8) -0.0088(8)
C41 0.0298(8) 0.0372(9) 0.0253(8) -0.0005(7) -0.0029(7) -0.0055(7)
C42 0.0260(8) 0.0405(9) 0.0279(8) 0.0006(7) -0.0020(7) -0.0030(7)
C43 0.0274(8) 0.0393(9) 0.0210(8) 0.0033(7) -0.0006(6) 0.0034(7)
C44 0.0292(9) 0.0431(10) 0.0364(9) 0.0066(8) 0.0017(7) 0.0065(8)
C45 0.0292(8) 0.0288(8) 0.0365(9) -0.0035(7) -0.0016(7) -0.0047(7)
C46 0.0371(10) 0.0402(10) 0.0368(10) -0.0064(8) 0.0003(8) -0.0047(8)
C47 0.0457(11) 0.0419(11) 0.0506(12) -0.0140(9) 0.0093(9) -0.0033(9)
C48 0.0500(12) 0.0329(10) 0.0667(14) -0.0063(10) 0.0113(10) 0.0021(9)
C49 0.0454(11) 0.0312(9) 0.0564(12) 0.0045(9) 0.0011(9) 0.0012(8)
C50 0.0339(9) 0.0277(8) 0.0398(10) 0.0006(7) -0.0003(7) -0.0055(7)
C51 0.0574(13) 0.0516(12) 0.0306(9) -0.0048(9) 0.0009(9) 0.0015(10)
C52 0.0653(16) 0.095(2) 0.0500(14) 0.0020(14) -0.0140(12) 0.0050(15)
C53 0.0789(18) 0.0764(17) 0.0373(11) 0.0016(11) 0.0142(11) 0.0097(14)
C54 0.0450(10) 0.0276(8) 0.0357(9) 0.0048(7) -0.0052(8) -0.0030(8)
C55 0.0749(16) 0.0436(12) 0.0476(12) 0.0037(10) 0.0122(11) -0.0138(11)
C56 0.0608(14) 0.0365(11) 0.0572(13) 0.0015(9) -0.0225(11) 0.0052(10)
C57 0.0259(8) 0.0301(8) 0.0359(9) 0.0080(7) 0.0029(7) 0.0056(7)
C58 0.0287(8) 0.0283(9) 0.0471(10) 0.0050(8) 0.0054(8) 0.0066(7)
C59 0.0388(10) 0.0296(9) 0.0638(13) -0.0010(9) 0.0107(9) 0.0029(8)
C60 0.0446(11) 0.0354(10) 0.0649(14) 0.0165(10) 0.0206(10) 0.0076(9)
C61 0.0439(11) 0.0429(11) 0.0478(11) 0.0175(9) 0.0135(9) 0.0108(9)
C62 0.0306(9) 0.0416(10) 0.0397(10) 0.0140(8) 0.0071(7) 0.0085(8)
C63 0.0403(10) 0.0278(9) 0.0450(11) -0.0048(8) -0.0039(8) 0.0020(7)
C64 0.0510(12) 0.0414(11) 0.0646(14) -0.0043(10) -0.0152(11) -0.0009(10)
C65 0.0590(13) 0.0420(11) 0.0454(11) -0.0076(9) 0.0025(10) 0.0062(10)
C66 0.0415(10) 0.0564(12) 0.0280(9) 0.0125(9) 0.0019(8) 0.0016(9)
C67 0.0493(13) 0.0877(18) 0.0425(12) 0.0212(12) -0.0056(10) 0.0030(12)
C68 0.0526(13) 0.0635(14) 0.0330(10) 0.0009(9) 0.0016(9) 0.0067(10)
C69 0.0320(9) 0.0312(9) 0.0366(9) 0.0012(7) 0.0045(7) 0.0026(7)
C70 0.0341(9) 0.0329(9) 0.0366(9) 0.0025(8) 0.0040(7) -0.0021(7)
C71 0.0287(9) 0.0383(9) 0.0294(8) -0.0022(7) 0.0004(7) -0.0011(7)
C72 0.0345(9) 0.0328(9) 0.0451(10) -0.0008(8) 0.0044(8) 0.0039(7)
C73 0.0350(9) 0.0320(9) 0.0410(10) 0.0050(8) 0.0017(8) 0.0002(7)
C74 0.0352(10) 0.0506(12) 0.0437(11) 0.0002(9) 0.0084(8) -0.0085(9)
C75 0.0368(11) 0.0532(13) 0.0620(14) -0.0067(11) 0.0141(10) 0.0054(9)
C76 0.0646(15) 0.0487(13) 0.0689(16) -0.0202(12) -0.0022(12) 0.0011(11)
C77 0.0421(12) 0.0747(17) 0.0777(18) -0.0270(14) -0.0004(12) 0.0018(12)
C78 0.0655(16) 0.0671(16) 0.0679(17) -0.0209(13) -0.0066(13) 0.0147(13)
C79 0.0746(18) 0.0508(14) 0.0840(19) -0.0217(13) 0.0168(15) -0.0085(13)
C80 0.0508(15) 0.0706(18) 0.110(3) -0.0286(18) 0.0006(16) -0.0110(13)
C81 0.0548(15) 0.0611(16) 0.093(2) -0.0227(15) -0.0212(15) 0.0060(12)
C82 0.083(2) 0.0474(14) 0.0824(19) -0.0127(13) 0.0306(16) -0.0101(13)
C83 0.0484(14) 0.0491(14) 0.123(3) -0.0182(16) 0.0153(16) -0.0044(11)
C84 0.0615(17) 0.0467(14) 0.132(3) -0.0135(16) 0.0093(18) -0.0028(12)
C85 0.081(2) 0.0526(15) 0.097(2) 0.0014(15) 0.0179(17) 0.0095(14)
C86 0.0639(17) 0.0596(16) 0.101(2) 0.0137(15) 0.0259(16) 0.0129(13)
C87 0.0626(16) 0.0475(13) 0.104(2) -0.0002(14) 0.0176(15) 0.0066(12)
C88 0.159(4) 0.094(3) 0.092(3) -0.018(2) 0.010(3) -0.024(3)
C89 0.079(2) 0.0744(19) 0.084(2) -0.0179(16) -0.0045(16) 0.0009(15)

loop_
_atom_type_symbol
_atom_type_description
_atom_type_scat_dispersion_real
_atom_type_scat_dispersion_imag
_atom_type_scat_source
C C 0.0033 0.0016 'International Tables Vol C Tables 4.2.6.8 and 6.1.1.4'
H H 0.0000 0.0000 'International Tables Vol C Tables 4.2.6.8 and 6.1.1.4'
N N 0.0061 0.0033 'International Tables Vol C Tables 4.2.6.8 and 6.1.1.4'
O O 0.0106 0.0060 'International Tables Vol C Tables 4.2.6.8 and 6.1.1.4'
Mg Mg 0.0486 0.0363 'International Tables Vol C Tables 4.2.6.8 and 6.1.1.4'
Mo Mo -1.6832 0.6857 'International Tables Vol C Tables 4.2.6.8 and 6.1.1.4'

loop_
_geom_angle_atom_site_label_1
_geom_angle_atom_site_label_2
_geom_angle_atom_site_label_3
_geom_angle
_geom_angle_site_symmetry_1
_geom_angle_site_symmetry_3
_geom_angle_publ_flag
C9 Mo1 C8 93.01(8) . . ?
C9 Mo1 C7 88.16(9) . . ?
C8 Mo1 C7 87.67(8) . . ?
C9 Mo1 C5 90.31(8) . . ?
C8 Mo1 C5 88.07(7) . . ?
C7 Mo1 C5 175.40(8) . . ?
C9 Mo1 C6 88.06(8) . . ?
C8 Mo1 C6 178.61(7) . . ?
C7 Mo1 C6 91.47(8) . . ?
C5 Mo1 C6 92.82(8) . . ?
C9 Mo1 C3 176.92(7) . . ?
C8 Mo1 C3 90.08(7) . . ?
C7 Mo1 C3 91.89(8) . . ?
C5 Mo1 C3 89.87(7) . . ?
C6 Mo1 C3 88.86(7) . . ?
O3 Mg1 O1 82.74(6) . . ?
O3 Mg1 N2 117.46(6) . . ?
O1 Mg1 N2 118.90(6) . . ?
O3 Mg1 N1 116.78(6) . . ?
O1 Mg1 N1 125.69(6) . . ?
N2 Mg1 N1 97.05(6) . . ?
C1 O1 Mg1 112.63(11) . . ?
C11 N1 C15 119.38(13) . . ?
C11 N1 Mg1 120.20(11) . . ?
C15 N1 Mg1 120.42(10) . . ?
O2 C1 O1 125.89(16) . . ?
O2 C1 C2 117.94(15) . . ?
O1 C1 C2 116.17(14) . . ?
O2 Mg2 N3 109.18(6) . . ?
O2 Mg2 N4 113.87(6) . . ?
N3 Mg2 N4 93.44(6) . . ?
O2 Mg2 N5 106.04(7) . . ?
N3 Mg2 N5 118.23(6) . . ?
N4 Mg2 N5 115.95(6) . . ?
C1 O2 Mg2 154.75(12) . . ?
C13 N2 C27 119.46(14) . . ?
C13 N2 Mg1 120.31(11) . . ?
C27 N2 Mg1 120.22(11) . . ?
O3 C2 C3 124.43(16) . . ?
O3 C2 C1 114.24(14) . . ?
C3 C2 C1 121.33(15) . . ?
C2 O3 Mg1 114.16(11) . . ?
C41 N3 C45 118.93(14) . . ?
C41 N3 Mg2 121.63(12) . . ?
C45 N3 Mg2 119.34(11) . . ?
C4 C3 C2 120.44(17) . . ?
C4 C3 Mo1 109.76(13) . . ?
C2 C3 Mo1 129.79(13) . . ?
C43 N4 C57 118.43(14) . . ?
C43 N4 Mg2 121.49(11) . . ?
C57 N4 Mg2 120.08(11) . . ?
O4 C4 C3 170.7(2) . . ?
C73 N5 C69 115.22(15) . . ?
C73 N5 Mg2 123.30(12) . . ?
C69 N5 Mg2 121.44(12) . . ?
O5 C5 Mo1 176.59(17) . . ?
C71 N6 C75 120.96(17) . . ?
C71 N6 C74 119.73(16) . . ?
C75 N6 C74 118.04(17) . . ?
O6 C6 Mo1 174.59(17) . . ?
O7 C7 Mo1 174.74(19) . . ?
O8 C8 Mo1 176.67(16) . . ?
O9 C9 Mo1 179.0(2) . . ?
C11 C10 H10A 109.5 . . ?
C11 C10 H10B 109.5 . . ?
H10A C10 H10B 109.5 . . ?
C11 C10 H10C 109.5 . . ?
H10A C10 H10C 109.5 . . ?
H10B C10 H10C 109.5 . . ?
N1 C11 C12 124.56(15) . . ?
N1 C11 C10 119.65(15) . . ?
C12 C11 C10 115.74(14) . . ?
C11 C12 C13 129.85(16) . . ?
C11 C12 H12 115.1 . . ?
C13 C12 H12 115.1 . . ?
N2 C13 C12 124.52(15) . . ?
N2 C13 C14 119.45(15) . . ?
C12 C13 C14 115.99(15) . . ?
C13 C14 H14A 109.5 . . ?
C13 C14 H14B 109.5 . . ?
H14A C14 H14B 109.5 . . ?
C13 C14 H14C 109.5 . . ?
H14A C14 H14C 109.5 . . ?
H14B C14 H14C 109.5 . . ?
C16 C15 C20 121.11(16) . . ?
C16 C15 N1 118.69(16) . . ?
C20 C15 N1 120.09(15) . . ?
C17 C16 C15 118.36(18) . . ?
C17 C16 C21 119.39(18) . . ?
C15 C16 C21 122.25(17) . . ?
C18 C17 C16 121.22(19) . . ?
C18 C17 H17 119.4 . . ?
C16 C17 H17 119.4 . . ?
C17 C18 C19 120.24(18) . . ?
C17 C18 H18 119.9 . . ?
C19 C18 H18 119.9 . . ?
C18 C19 C20 120.93(19) . . ?
C18 C19 H19 119.5 . . ?
C20 C19 H19 119.5 . . ?
C19 C20 C15 118.13(18) . . ?
C19 C20 C24 119.17(17) . . ?
C15 C20 C24 122.69(15) . . ?
C16 C21 C22 111.76(18) . . ?
C16 C21 C23 111.44(19) . . ?
C22 C21 C23 110.11(19) . . ?
C16 C21 H21 107.8 . . ?
C22 C21 H21 107.8 . . ?
C23 C21 H21 107.8 . . ?
C21 C22 H22A 109.5 . . ?
C21 C22 H22B 109.5 . . ?
H22A C22 H22B 109.5 . . ?
C21 C22 H22C 109.5 . . ?
H22A C22 H22C 109.5 . . ?
H22B C22 H22C 109.5 . . ?
C21 C23 H23A 109.5 . . ?
C21 C23 H23B 109.5 . . ?
H23A C23 H23B 109.5 . . ?
C21 C23 H23C 109.5 . . ?
H23A C23 H23C 109.5 . . ?
H23B C23 H23C 109.5 . . ?
C20 C24 C26 112.34(16) . . ?
C20 C24 C25 111.09(16) . . ?
C26 C24 C25 109.83(16) . . ?
C20 C24 H24 107.8 . . ?
C26 C24 H24 107.8 . . ?
C25 C24 H24 107.8 . . ?
C24 C25 H25A 109.5 . . ?
C24 C25 H25B 109.5 . . ?
H25A C25 H25B 109.5 . . ?
C24 C25 H25C 109.5 . . ?
H25A C25 H25C 109.5 . . ?
H25B C25 H25C 109.5 . . ?
C24 C26 H26A 109.5 . . ?
C24 C26 H26B 109.5 . . ?
H26A C26 H26B 109.5 . . ?
C24 C26 H26C 109.5 . . ?
H26A C26 H26C 109.5 . . ?
H26B C26 H26C 109.5 . . ?
C28 C27 C32 120.98(16) . . ?
C28 C27 N2 120.30(16) . . ?
C32 C27 N2 118.64(15) . . ?
C27 C28 C29 118.22(18) . . ?
C27 C28 C34 122.74(16) . . ?
C29 C28 C34 119.02(17) . . ?
C30 C29 C28 121.12(19) . . ?
C30 C29 H29 119.4 . . ?
C28 C29 H29 119.4 . . ?
C31 C30 C29 120.18(18) . . ?
C31 C30 H30 119.9 . . ?
C29 C30 H30 119.9 . . ?
C30 C31 C32 121.14(19) . . ?
C30 C31 H31 119.4 . . ?
C32 C31 H31 119.4 . . ?
C31 C32 C27 118.33(18) . . ?
C31 C32 C37 118.91(18) . . ?
C27 C32 C37 122.74(16) . . ?
C28 C34 C36 112.39(17) . . ?
C28 C34 C35 110.88(17) . . ?
C36 C34 C35 109.01(16) . . ?
C28 C34 H34 108.1 . . ?
C36 C34 H34 108.1 . . ?
C35 C34 H34 108.1 . . ?
C34 C35 H35A 109.5 . . ?
C34 C35 H35B 109.5 . . ?
H35A C35 H35B 109.5 . . ?
C34 C35 H35C 109.5 . . ?
H35A C35 H35C 109.5 . . ?
H35B C35 H35C 109.5 . . ?
C34 C36 H36A 109.5 . . ?
C34 C36 H36B 109.5 . . ?
H36A C36 H36B 109.5 . . ?
C34 C36 H36C 109.5 . . ?
H36A C36 H36C 109.5 . . ?
H36B C36 H36C 109.5 . . ?
C32 C37 C38 111.71(18) . . ?
C32 C37 C39 111.52(17) . . ?
C38 C37 C39 110.19(17) . . ?
C32 C37 H37 107.7 . . ?
C38 C37 H37 107.7 . . ?
C39 C37 H37 107.7 . . ?
C37 C38 H38A 109.5 . . ?
C37 C38 H38B 109.5 . . ?
H38A C38 H38B 109.5 . . ?
C37 C38 H38C 109.5 . . ?
H38A C38 H38C 109.5 . . ?
H38B C38 H38C 109.5 . . ?
C37 C39 H39A 109.5 . . ?
C37 C39 H39B 109.5 . . ?
H39A C39 H39B 109.5 . . ?
C37 C39 H39C 109.5 . . ?
H39A C39 H39C 109.5 . . ?
H39B C39 H39C 109.5 . . ?
C41 C40 H40A 109.5 . . ?
C41 C40 H40B 109.5 . . ?
H40A C40 H40B 109.5 . . ?
C41 C40 H40C 109.5 . . ?
H40A C40 H40C 109.5 . . ?
H40B C40 H40C 109.5 . . ?
N3 C41 C42 123.70(16) . . ?
N3 C41 C40 120.16(16) . . ?
C42 C41 C40 116.14(16) . . ?
C43 C42 C41 129.46(16) . . ?
C43 C42 H42 115.3 . . ?
C41 C42 H42 115.3 . . ?
N4 C43 C42 123.89(16) . . ?
N4 C43 C44 119.59(16) . . ?
C42 C43 C44 116.52(16) . . ?
C43 C44 H44A 109.5 . . ?
C43 C44 H44B 109.5 . . ?
H44A C44 H44B 109.5 . . ?
C43 C44 H44C 109.5 . . ?
H44A C44 H44C 109.5 . . ?
H44B C44 H44C 109.5 . . ?
C50 C45 C46 120.91(17) . . ?
C50 C45 N3 120.87(16) . . ?
C46 C45 N3 118.08(16) . . ?
C47 C46 C45 118.09(19) . . ?
C47 C46 C51 120.76(18) . . ?
C45 C46 C51 121.14(17) . . ?
C48 C47 C46 121.3(2) . . ?
C48 C47 H47 119.3 . . ?
C46 C47 H47 119.3 . . ?
C47 C48 C49 120.00(19) . . ?
C47 C48 H48 120.0 . . ?
C49 C48 H48 120.0 . . ?
C48 C49 C50 121.2(2) . . ?
C48 C49 H49 119.4 . . ?
C50 C49 H49 119.4 . . ?
C49 C50 C45 118.22(18) . . ?
C49 C50 C54 119.60(17) . . ?
C45 C50 C54 122.13(16) . . ?
C52 C51 C46 112.3(2) . . ?
C52 C51 C53 110.31(19) . . ?
C46 C51 C53 112.07(19) . . ?
C52 C51 H51 107.3 . . ?
C46 C51 H51 107.3 . . ?
C53 C51 H51 107.3 . . ?
C51 C52 H52A 109.5 . . ?
C51 C52 H52B 109.5 . . ?
H52A C52 H52B 109.5 . . ?
C51 C52 H52C 109.5 . . ?
H52A C52 H52C 109.5 . . ?
H52B C52 H52C 109.5 . . ?
C51 C53 H53A 109.5 . . ?
C51 C53 H53B 109.5 . . ?
H53A C53 H53B 109.5 . . ?
C51 C53 H53C 109.5 . . ?
H53A C53 H53C 109.5 . . ?
H53B C53 H53C 109.5 . . ?
C50 C54 C55 112.42(16) . . ?
C50 C54 C56 110.28(17) . . ?
C55 C54 C56 110.46(18) . . ?
C50 C54 H54 107.8 . . ?
C55 C54 H54 107.8 . . ?
C56 C54 H54 107.8 . . ?
C54 C55 H55A 109.5 . . ?
C54 C55 H55B 109.5 . . ?
H55A C55 H55B 109.5 . . ?
C54 C55 H55C 109.5 . . ?
H55A C55 H55C 109.5 . . ?
H55B C55 H55C 109.5 . . ?
C54 C56 H56A 109.5 . . ?
C54 C56 H56B 109.5 . . ?
H56A C56 H56B 109.5 . . ?
C54 C56 H56C 109.5 . . ?
H56A C56 H56C 109.5 . . ?
H56B C56 H56C 109.5 . . ?
C58 C57 C62 121.48(17) . . ?
C58 C57 N4 119.58(15) . . ?
C62 C57 N4 118.72(16) . . ?
C57 C58 C59 117.94(18) . . ?
C57 C58 C63 121.80(16) . . ?
C59 C58 C63 120.25(18) . . ?
C60 C59 C58 120.9(2) . . ?
C60 C59 H59 119.5 . . ?
C58 C59 H59 119.5 . . ?
C61 C60 C59 120.42(19) . . ?
C61 C60 H60 119.8 . . ?
C59 C60 H60 119.8 . . ?
C60 C61 C62 121.25(19) . . ?
C60 C61 H61 119.4 . . ?
C62 C61 H61 119.4 . . ?
C61 C62 C57 117.96(19) . . ?
C61 C62 C66 120.31(18) . . ?
C57 C62 C66 121.59(17) . . ?
C58 C63 C64 111.67(18) . . ?
C58 C63 C65 111.41(16) . . ?
C64 C63 C65 111.77(17) . . ?
C58 C63 H63 107.2 . . ?
C64 C63 H63 107.2 . . ?
C65 C63 H63 107.2 . . ?
C63 C64 H64A 109.5 . . ?
C63 C64 H64B 109.5 . . ?
H64A C64 H64B 109.5 . . ?
C63 C64 H64C 109.5 . . ?
H64A C64 H64C 109.5 . . ?
H64B C64 H64C 109.5 . . ?
C63 C65 H65A 109.5 . . ?
C63 C65 H65B 109.5 . . ?
H65A C65 H65B 109.5 . . ?
C63 C65 H65C 109.5 . . ?
H65A C65 H65C 109.5 . . ?
H65B C65 H65C 109.5 . . ?
C62 C66 C68 109.89(17) . . ?
C62 C66 C67 113.24(19) . . ?
C68 C66 C67 109.63(17) . . ?
C62 C66 H66 108.0 . . ?
C68 C66 H66 108.0 . . ?
C67 C66 H66 108.0 . . ?
C66 C67 H67A 109.5 . . ?
C66 C67 H67B 109.5 . . ?
H67A C67 H67B 109.5 . . ?
C66 C67 H67C 109.5 . . ?
H67A C67 H67C 109.5 . . ?
H67B C67 H67C 109.5 . . ?
C66 C68 H68A 109.5 . . ?
C66 C68 H68B 109.5 . . ?
H68A C68 H68B 109.5 . . ?
C66 C68 H68C 109.5 . . ?
H68A C68 H68C 109.5 . . ?
H68B C68 H68C 109.5 . . ?
N5 C69 C70 124.77(17) . . ?
N5 C69 H69 117.6 . . ?
C70 C69 H69 117.6 . . ?
C69 C70 C71 119.91(17) . . ?
C69 C70 H70 120.0 . . ?
C71 C70 H70 120.0 . . ?
N6 C71 C72 123.01(17) . . ?
N6 C71 C70 121.35(17) . . ?
C72 C71 C70 115.64(16) . . ?
C73 C72 C71 119.88(17) . . ?
C73 C72 H72 120.1 . . ?
C71 C72 H72 120.1 . . ?
N5 C73 C72 124.57(17) . . ?
N5 C73 H73 117.7 . . ?
C72 C73 H73 117.7 . . ?
N6 C74 H74A 109.5 . . ?
N6 C74 H74B 109.5 . . ?
H74A C74 H74B 109.5 . . ?
N6 C74 H74C 109.5 . . ?
H74A C74 H74C 109.5 . . ?
H74B C74 H74C 109.5 . . ?
N6 C75 H75A 109.5 . . ?
N6 C75 H75B 109.5 . . ?
H75A C75 H75B 109.5 . . ?
N6 C75 H75C 109.5 . . ?
H75A C75 H75C 109.5 . . ?
H75B C75 H75C 109.5 . . ?
C81 C76 C77 117.4(3) . . ?
C81 C76 C89 120.0(3) . . ?
C77 C76 C89 122.6(3) . . ?
C78 C77 C76 120.8(3) . . ?
C78 C77 H77 119.6 . . ?
C76 C77 H77 119.6 . . ?
C79 C78 C77 119.9(3) . . ?
C79 C78 H78 120.0 . . ?
C77 C78 H78 120.0 . . ?
C80 C79 C78 119.8(3) . . ?
C80 C79 H79 120.1 . . ?
C78 C79 H79 120.1 . . ?
C79 C80 C81 121.0(3) . . ?
C79 C80 H80 119.5 . . ?
C81 C80 H80 119.5 . . ?
C80 C81 C76 121.1(3) . . ?
C80 C81 H81 119.5 . . ?
C76 C81 H81 119.5 . . ?
C83 C82 C87 120.1(3) . . ?
C83 C82 C88 116.8(3) . . ?
C87 C82 C88 123.0(4) . . ?
C82 C83 C84 120.4(3) . . ?
C82 C83 H83 119.8 . . ?
C84 C83 H83 119.8 . . ?
C85 C84 C83 118.9(3) . . ?
C85 C84 H84 120.5 . . ?
C83 C84 H84 120.5 . . ?
C86 C85 C84 120.2(3) . . ?
C86 C85 H85 119.9 . . ?
C84 C85 H85 119.9 . . ?
C85 C86 C87 120.6(3) . . ?
C85 C86 H86 119.7 . . ?
C87 C86 H86 119.7 . . ?
C86 C87 C82 119.7(3) . . ?
C86 C87 H87 120.2 . . ?
C82 C87 H87 120.2 . . ?
C82 C88 H88A 109.5 . . ?
C82 C88 H88B 109.5 . . ?
H88A C88 H88B 109.5 . . ?
C82 C88 H88C 109.5 . . ?
H88A C88 H88C 109.5 . . ?
H88B C88 H88C 109.5 . . ?
C76 C89 H02A 109.5 . . ?
C76 C89 H02B 109.5 . . ?
H02A C89 H02B 109.5 . . ?
C76 C89 H02C 109.5 . . ?
H02A C89 H02C 109.5 . . ?
H02B C89 H02C 109.5 . . ?

loop_
_geom_bond_atom_site_label_1
_geom_bond_atom_site_label_2
_geom_bond_distance
_geom_bond_site_symmetry_2
_geom_bond_publ_flag
Mo1 C9 1.980(2) . ?
Mo1 C8 2.032(2) . ?
Mo1 C7 2.039(2) . ?
Mo1 C5 2.046(2) . ?
Mo1 C6 2.071(2) . ?
Mo1 C3 2.3222(19) . ?
Mg1 O3 1.9707(14) . ?
Mg1 O1 1.9957(14) . ?
Mg1 N2 2.0076(15) . ?
Mg1 N1 2.0081(15) . ?
O1 C1 1.258(2) . ?
N1 C11 1.331(2) . ?
N1 C15 1.446(2) . ?
C1 O2 1.250(2) . ?
C1 C2 1.546(2) . ?
Mg2 O2 1.9380(13) . ?
Mg2 N3 2.0221(16) . ?
Mg2 N4 2.0232(15) . ?
Mg2 N5 2.0769(17) . ?
N2 C13 1.330(2) . ?
N2 C27 1.443(2) . ?
C2 O3 1.268(2) . ?
C2 C3 1.386(2) . ?
N3 C41 1.334(2) . ?
N3 C45 1.437(2) . ?
C3 C4 1.323(3) . ?
O4 C4 1.158(2) . ?
N4 C43 1.332(2) . ?
N4 C57 1.435(2) . ?
O5 C5 1.144(3) . ?
N5 C73 1.347(2) . ?
N5 C69 1.352(2) . ?
O6 C6 1.136(2) . ?
N6 C71 1.355(2) . ?
N6 C75 1.454(3) . ?
N6 C74 1.458(3) . ?
O7 C7 1.133(3) . ?
O8 C8 1.139(2) . ?
O9 C9 1.151(3) . ?
C10 C11 1.516(2) . ?
C10 H10A 0.9800 . ?
C10 H10B 0.9800 . ?
C10 H10C 0.9800 . ?
C11 C12 1.408(2) . ?
C12 C13 1.408(2) . ?
C12 H12 0.9500 . ?
C13 C14 1.514(2) . ?
C14 H14A 0.9800 . ?
C14 H14B 0.9800 . ?
C14 H14C 0.9800 . ?
C15 C16 1.407(3) . ?
C15 C20 1.408(3) . ?
C16 C17 1.398(3) . ?
C16 C21 1.520(3) . ?
C17 C18 1.374(3) . ?
C17 H17 0.9500 . ?
C18 C19 1.386(3) . ?
C18 H18 0.9500 . ?
C19 C20 1.402(3) . ?
C19 H19 0.9500 . ?
C20 C24 1.515(3) . ?
C21 C22 1.532(3) . ?
C21 C23 1.536(3) . ?
C21 H21 1.0000 . ?
C22 H22A 0.9800 . ?
C22 H22B 0.9800 . ?
C22 H22C 0.9800 . ?
C23 H23A 0.9800 . ?
C23 H23B 0.9800 . ?
C23 H23C 0.9800 . ?
C24 C26 1.532(3) . ?
C24 C25 1.533(3) . ?
C24 H24 1.0000 . ?
C25 H25A 0.9800 . ?
C25 H25B 0.9800 . ?
C25 H25C 0.9800 . ?
C26 H26A 0.9800 . ?
C26 H26B 0.9800 . ?
C26 H26C 0.9800 . ?
C27 C28 1.404(3) . ?
C27 C32 1.407(3) . ?
C28 C29 1.405(3) . ?
C28 C34 1.519(3) . ?
C29 C30 1.378(3) . ?
C29 H29 0.9500 . ?
C30 C31 1.375(3) . ?
C30 H30 0.9500 . ?
C31 C32 1.402(3) . ?
C31 H31 0.9500 . ?
C32 C37 1.515(3) . ?
C34 C36 1.532(3) . ?
C34 C35 1.535(3) . ?
C34 H34 1.0000 . ?
C35 H35A 0.9800 . ?
C35 H35B 0.9800 . ?
C35 H35C 0.9800 . ?
C36 H36A 0.9800 . ?
C36 H36B 0.9800 . ?
C36 H36C 0.9800 . ?
C37 C38 1.535(3) . ?
C37 C39 1.537(3) . ?
C37 H37 1.0000 . ?
C38 H38A 0.9800 . ?
C38 H38B 0.9800 . ?
C38 H38C 0.9800 . ?
C39 H39A 0.9800 . ?
C39 H39B 0.9800 . ?
C39 H39C 0.9800 . ?
C40 C41 1.517(2) . ?
C40 H40A 0.9800 . ?
C40 H40B 0.9800 . ?
C40 H40C 0.9800 . ?
C41 C42 1.404(3) . ?
C42 C43 1.404(3) . ?
C42 H42 0.9500 . ?
C43 C44 1.516(2) . ?
C44 H44A 0.9800 . ?
C44 H44B 0.9800 . ?
C44 H44C 0.9800 . ?
C45 C50 1.399(3) . ?
C45 C46 1.413(3) . ?
C46 C47 1.392(3) . ?
C46 C51 1.519(3) . ?
C47 C48 1.373(3) . ?
C47 H47 0.9500 . ?
C48 C49 1.379(3) . ?
C48 H48 0.9500 . ?
C49 C50 1.396(3) . ?
C49 H49 0.9500 . ?
C50 C54 1.518(3) . ?
C51 C52 1.517(3) . ?
C51 C53 1.538(3) . ?
C51 H51 1.0000 . ?
C52 H52A 0.9800 . ?
C52 H52B 0.9800 . ?
C52 H52C 0.9800 . ?
C53 H53A 0.9800 . ?
C53 H53B 0.9800 . ?
C53 H53C 0.9800 . ?
C54 C55 1.527(3) . ?
C54 C56 1.532(3) . ?
C54 H54 1.0000 . ?
C55 H55A 0.9800 . ?
C55 H55B 0.9800 . ?
C55 H55C 0.9800 . ?
C56 H56A 0.9800 . ?
C56 H56B 0.9800 . ?
C56 H56C 0.9800 . ?
C57 C58 1.400(3) . ?
C57 C62 1.419(3) . ?
C58 C59 1.405(3) . ?
C58 C63 1.517(3) . ?
C59 C60 1.383(3) . ?
C59 H59 0.9500 . ?
C60 C61 1.378(3) . ?
C60 H60 0.9500 . ?
C61 C62 1.391(3) . ?
C61 H61 0.9500 . ?
C62 C66 1.514(3) . ?
C63 C64 1.528(3) . ?
C63 C65 1.529(3) . ?
C63 H63 1.0000 . ?
C64 H64A 0.9800 . ?
C64 H64B 0.9800 . ?
C64 H64C 0.9800 . ?
C65 H65A 0.9800 . ?
C65 H65B 0.9800 . ?
C65 H65C 0.9800 . ?
C66 C68 1.529(3) . ?
C66 C67 1.536(3) . ?
C66 H66 1.0000 . ?
C67 H67A 0.9800 . ?
C67 H67B 0.9800 . ?
C67 H67C 0.9800 . ?
C68 H68A 0.9800 . ?
C68 H68B 0.9800 . ?
C68 H68C 0.9800 . ?
C69 C70 1.361(3) . ?
C69 H69 0.9500 . ?
C70 C71 1.412(3) . ?
C70 H70 0.9500 . ?
C71 C72 1.409(3) . ?
C72 C73 1.371(3) . ?
C72 H72 0.9500 . ?
C73 H73 0.9500 . ?
C74 H74A 0.9800 . ?
C74 H74B 0.9800 . ?
C74 H74C 0.9800 . ?
C75 H75A 0.9800 . ?
C75 H75B 0.9800 . ?
C75 H75C 0.9800 . ?
C76 C81 1.385(4) . ?
C76 C77 1.399(4) . ?
C76 C89 1.499(4) . ?
C77 C78 1.385(4) . ?
C77 H77 0.9500 . ?
C78 C79 1.367(4) . ?
C78 H78 0.9500 . ?
C79 C80 1.362(4) . ?
C79 H79 0.9500 . ?
C80 C81 1.367(5) . ?
C80 H80 0.9500 . ?
C81 H81 0.9500 . ?
C82 C83 1.362(5) . ?
C82 C87 1.391(4) . ?
C82 C88 1.393(5) . ?
C83 C84 1.393(5) . ?
C83 H83 0.9500 . ?
C84 C85 1.392(4) . ?
C84 H84 0.9500 . ?
C85 C86 1.369(4) . ?
C85 H85 0.9500 . ?
C86 C87 1.371(4) . ?
C86 H86 0.9500 . ?
C87 H87 0.9500 . ?
C88 H88A 0.9800 . ?
C88 H88B 0.9800 . ?
C88 H88C 0.9800 . ?
C89 H02A 0.9800 . ?
C89 H02B 0.9800 . ?
C89 H02C 0.9800 . ?
